data_4505276
loop_
_publ_author_name
'Huang, Zheng'
'Du, Miao'
'Song, Hai-Bin'
'Bu, Xian-He'

_publ_section_title
;
 Effect of Anions on the Framework Formation of Novel AgICoordination
 Polymers with Angular Bridging Ligands
;
_journal_issue 1
_journal_name_full 'Crystal Growth &amp; Design'
_journal_page_first 71
_journal_paper_doi 10.1021/cg0341095
_journal_volume 4
_journal_year 2004
_chemical_formula_sum 'C13 H8 Ag F3 N4 O3 S2'
_chemical_formula_weight 497.22
_chemical_name_systematic
; 
 ? 
;
_space_group_IT_number 2
_symmetry_cell_setting triclinic
_symmetry_space_group_name_Hall '-P 1'
_symmetry_space_group_name_H-M 'P -1'
_atom_sites_solution_hydrogens geom
_atom_sites_solution_primary direct
_atom_sites_solution_secondary difmap
_audit_creation_method SHELXL-97
_cell_angle_alpha 81.590(5)
_cell_angle_beta 88.922(5)
_cell_angle_gamma 83.274(5)
_cell_formula_units_Z 2
_cell_length_a 6.4369(19)
_cell_length_b 11.095(3)
_cell_length_c 11.422(3)
_cell_measurement_reflns_used 812
_cell_measurement_temperature 293(2)
_cell_measurement_theta_max 26.39
_cell_measurement_theta_min 2.40
_cell_volume 801.4(4)
_computing_cell_refinement 'Bruker SMART'
_computing_data_collection 'Bruker SMART'
_computing_data_reduction 'Bruker SAINT'
_computing_molecular_graphics 'Bruker SHELXTL'
_computing_publication_material 'Bruker SHELXTL'
_computing_structure_refinement 'SHELXL-97 (Sheldrick, 1997)'
_computing_structure_solution 'SHELXS-97 (Sheldrick, 1990)'
_diffrn_ambient_temperature 293(2)
_diffrn_measured_fraction_theta_full 0.986
_diffrn_measured_fraction_theta_max 0.986
_diffrn_measurement_device_type 'CCD area detector'
_diffrn_measurement_method 'phi and omega scans'
_diffrn_radiation_monochromator graphite
_diffrn_radiation_source 'fine-focus sealed tube'
_diffrn_radiation_type MoK\a
_diffrn_radiation_wavelength 0.71073
_diffrn_reflns_av_R_equivalents 0.0195
_diffrn_reflns_av_sigmaI/netI 0.0360
_diffrn_reflns_limit_h_max 6
_diffrn_reflns_limit_h_min -8
_diffrn_reflns_limit_k_max 13
_diffrn_reflns_limit_k_min -13
_diffrn_reflns_limit_l_max 12
_diffrn_reflns_limit_l_min -14
_diffrn_reflns_number 4680
_diffrn_reflns_theta_full 26.42
_diffrn_reflns_theta_max 26.42
_diffrn_reflns_theta_min 1.80
_exptl_absorpt_coefficient_mu 1.574
_exptl_absorpt_correction_T_max 1.000000
_exptl_absorpt_correction_T_min 0.831794
_exptl_absorpt_correction_type multi-scan
_exptl_absorpt_process_details SADABS
_exptl_crystal_density_diffrn 2.061
_exptl_crystal_density_meas ?
_exptl_crystal_density_method 'not measured'
_exptl_crystal_F_000 488
_exptl_crystal_size_max 0.24
_exptl_crystal_size_mid 0.18
_exptl_crystal_size_min 0.12
_refine_diff_density_max 0.375
_refine_diff_density_min -0.845
_refine_diff_density_rms 0.136
_refine_ls_extinction_method none
_refine_ls_goodness_of_fit_ref 1.087
_refine_ls_hydrogen_treatment mixed
_refine_ls_matrix_type full
_refine_ls_number_parameters 238
_refine_ls_number_reflns 3246
_refine_ls_number_restraints 0
_refine_ls_restrained_S_all 1.087
_refine_ls_R_factor_all 0.0468
_refine_ls_R_factor_gt 0.0331
_refine_ls_shift/su_max 0.000
_refine_ls_shift/su_mean 0.000
_refine_ls_structure_factor_coef Fsqd
_refine_ls_weighting_details 'calc w=1/[\s^2^(Fo^2^)+(0.0374P)^2^+0.5851P] where P=(Fo^2^+2Fc^2^)/3'
_refine_ls_weighting_scheme calc
_refine_ls_wR_factor_gt 0.0749
_refine_ls_wR_factor_ref 0.0888
_reflns_number_gt 2625
_reflns_number_total 3246
_reflns_threshold_expression >2sigma(I)
_cod_data_source_file cg0341095si20030630_084911.cif
_cod_data_source_block 030417c
_cod_depositor_comments
;
The following automatic conversions were performed:

'_symmetry_cell_setting' value 'Triclinic' changed to 'triclinic'
according to /home/saulius/struct/CIF-dictionaries/cif_core.dic
dictionary named 'cif_core.dic' version 2.4.1 from
2010-06-29.

'_exptl_absorpt_correction_type' value 'MULTI-SCAN'
changed to 'multi-scan' according to
/home/saulius/struct/CIF-dictionaries/cif_core.dic dictionary named
'cif_core.dic' version 2.4.1 from 2010-06-29.

Automatic conversion script
Id: cif_fix_values 1715 2011-07-08 13:25:40Z adriana 

The following automatic conversions were performed:

'_exptl_crystal_density_meas' value 'NONE' was changed to '?' - the
value is perceived as not measured.

Automatic conversion script
Id: cif_fix_values 3008 2015-01-20 13:52:24Z robertas 
;
_cod_original_sg_symbol_H-M P-1
_cod_database_code 4505276

loop_
_symmetry_equiv_pos_as_xyz
'x, y, z'
'-x, -y, -z'

loop_
_atom_site_label
_atom_site_type_symbol
_atom_site_fract_x
_atom_site_fract_y
_atom_site_fract_z
_atom_site_U_iso_or_equiv
_atom_site_adp_type
_atom_site_occupancy
_atom_site_symmetry_multiplicity
_atom_site_calc_flag
_atom_site_refinement_flags
Ag1 Ag 1.5000 0.5000 0.0000 0.04241(13) Uani 1 2 d S
Ag2 Ag -0.5000 1.0000 0.5000 0.05011(15) Uani 1 2 d S
N1 N 1.1946(4) 0.6011(3) 0.0140(3) 0.0363(7) Uani 1 1 d .
N2 N 0.4723(4) 0.8515(3) 0.0083(3) 0.0397(7) Uani 1 1 d .
N3 N 0.2910(4) 0.8981(3) 0.0583(3) 0.0406(7) Uani 1 1 d .
N4 N -0.2339(5) 0.9630(3) 0.3886(3) 0.0396(7) Uani 1 1 d .
S1 S 0.49450(13) 0.76430(9) 0.22699(8) 0.0406(2) Uani 1 1 d .
C1 C 1.1077(6) 0.5857(4) 0.1214(3) 0.0446(9) Uani 1 1 d .
H1 H 1.1825 0.5345 0.1818 0.054 Uiso 1 1 calc R
C2 C 0.9133(6) 0.6415(4) 0.1474(3) 0.0419(9) Uani 1 1 d .
H2 H 0.8594 0.6281 0.2237 0.050 Uiso 1 1 calc R
C3 C 0.7994(5) 0.7178(3) 0.0589(3) 0.0311(7) Uani 1 1 d .
C4 C 0.8875(5) 0.7351(3) -0.0531(3) 0.0354(8) Uani 1 1 d .
H4 H 0.8159 0.7859 -0.1150 0.042 Uiso 1 1 calc R
C5 C 1.0841(5) 0.6752(3) -0.0711(3) 0.0371(8) Uani 1 1 d .
H5 H 1.1423 0.6873 -0.1465 0.045 Uiso 1 1 calc R
C6 C 0.5939(5) 0.7799(3) 0.0856(3) 0.0314(7) Uani 1 1 d .
C7 C 0.2814(5) 0.8620(3) 0.1713(3) 0.0316(7) Uani 1 1 d .
C8 C -0.0664(6) 0.8882(4) 0.4337(3) 0.0414(8) Uani 1 1 d .
H8 H -0.0656 0.8578 0.5140 0.050 Uiso 1 1 calc R
C9 C 0.1036(6) 0.8547(3) 0.3665(3) 0.0400(8) Uani 1 1 d .
H9 H 0.2169 0.8028 0.4010 0.048 Uiso 1 1 calc R
C10 C 0.1045(5) 0.8989(3) 0.2470(3) 0.0314(7) Uani 1 1 d .
C11 C -0.0659(5) 0.9776(3) 0.1994(3) 0.0365(8) Uani 1 1 d .
H11 H -0.0689 1.0101 0.1196 0.044 Uiso 1 1 calc R
C12 C -0.2312(5) 1.0067(3) 0.2729(3) 0.0403(8) Uani 1 1 d .
H12 H -0.3458 1.0590 0.2406 0.048 Uiso 1 1 calc R
S2 S 0.44775(16) 0.30495(10) 0.33757(9) 0.0500(3) Uani 1 1 d .
O1 O 0.3350(5) 0.2009(3) 0.3296(3) 0.0646(8) Uani 1 1 d .
O2 O 0.6288(6) 0.2761(4) 0.4099(4) 0.0901(12) Uani 1 1 d .
O3 O 0.4718(5) 0.3801(3) 0.2271(3) 0.0719(10) Uani 1 1 d .
C13 C 0.2675(8) 0.4031(4) 0.4193(4) 0.0599(12) Uani 1 1 d .
F1 F 0.3211(6) 0.5148(3) 0.4111(3) 0.0944(10) Uani 1 1 d .
F2 F 0.0762(5) 0.4136(3) 0.3766(3) 0.0824(9) Uani 1 1 d .
F3 F 0.2598(6) 0.3565(3) 0.5329(2) 0.0896(10) Uani 1 1 d .

loop_
_atom_site_aniso_label
_atom_site_aniso_U_11
_atom_site_aniso_U_22
_atom_site_aniso_U_33
_atom_site_aniso_U_23
_atom_site_aniso_U_13
_atom_site_aniso_U_12
Ag1 0.0253(2) 0.0441(2) 0.0549(3) -0.00930(18) 0.00399(17) 0.01019(16)
Ag2 0.0416(2) 0.0587(3) 0.0463(3) -0.0084(2) 0.01929(19) 0.00754(19)
N1 0.0254(14) 0.0394(16) 0.0418(17) -0.0058(13) 0.0041(12) 0.0054(12)
N2 0.0301(15) 0.0496(18) 0.0343(16) -0.0023(13) 0.0055(12) 0.0117(13)
N3 0.0301(15) 0.0498(18) 0.0356(16) -0.0012(14) 0.0063(12) 0.0136(13)
N4 0.0351(16) 0.0428(17) 0.0389(16) -0.0076(13) 0.0123(13) 0.0032(13)
S1 0.0286(4) 0.0531(6) 0.0340(5) 0.0005(4) 0.0023(4) 0.0121(4)
C1 0.035(2) 0.052(2) 0.040(2) 0.0005(17) -0.0024(16) 0.0162(17)
C2 0.0358(19) 0.051(2) 0.0327(18) 0.0007(16) 0.0053(15) 0.0104(16)
C3 0.0229(16) 0.0335(17) 0.0369(18) -0.0076(14) -0.0002(13) -0.0001(13)
C4 0.0274(17) 0.0410(19) 0.0343(18) -0.0002(15) -0.0004(14) 0.0040(14)
C5 0.0316(18) 0.044(2) 0.0331(18) -0.0021(15) 0.0045(14) 0.0024(15)
C6 0.0261(16) 0.0340(17) 0.0325(17) -0.0040(14) 0.0028(13) 0.0012(13)
C7 0.0253(16) 0.0327(17) 0.0342(17) -0.0036(14) 0.0015(13) 0.0054(13)
C8 0.041(2) 0.049(2) 0.0316(18) -0.0034(16) 0.0070(16) 0.0020(17)
C9 0.0331(18) 0.046(2) 0.0359(19) -0.0005(16) 0.0007(15) 0.0089(16)
C10 0.0276(16) 0.0328(17) 0.0323(17) -0.0048(14) 0.0024(13) 0.0017(13)
C11 0.0354(19) 0.0386(19) 0.0312(18) -0.0001(14) 0.0026(14) 0.0071(15)
C12 0.0322(18) 0.042(2) 0.042(2) -0.0007(16) 0.0049(15) 0.0097(15)
S2 0.0450(6) 0.0545(6) 0.0412(5) 0.0094(4) -0.0031(4) 0.0125(5)
O1 0.074(2) 0.064(2) 0.0557(19) -0.0127(16) 0.0112(16) -0.0052(17)
O2 0.073(2) 0.090(3) 0.097(3) 0.003(2) -0.041(2) 0.020(2)
O3 0.061(2) 0.077(2) 0.059(2) 0.0233(16) 0.0224(16) 0.0245(16)
C13 0.077(3) 0.056(3) 0.041(2) 0.0029(19) 0.006(2) 0.002(2)
F1 0.139(3) 0.0530(18) 0.090(2) -0.0087(16) 0.014(2) -0.0105(18)
F2 0.0609(18) 0.100(2) 0.076(2) -0.0073(17) 0.0155(15) 0.0211(16)
F3 0.148(3) 0.080(2) 0.0352(14) -0.0002(13) 0.0130(17) 0.000(2)

loop_
_atom_type_symbol
_atom_type_description
_atom_type_scat_dispersion_real
_atom_type_scat_dispersion_imag
_atom_type_scat_source
C C 0.0033 0.0016 'International Tables Vol C Tables 4.2.6.8 and 6.1.1.4'
H H 0.0000 0.0000 'International Tables Vol C Tables 4.2.6.8 and 6.1.1.4'
N N 0.0061 0.0033 'International Tables Vol C Tables 4.2.6.8 and 6.1.1.4'
O O 0.0106 0.0060 'International Tables Vol C Tables 4.2.6.8 and 6.1.1.4'
F F 0.0171 0.0103 'International Tables Vol C Tables 4.2.6.8 and 6.1.1.4'
S S 0.1246 0.1234 'International Tables Vol C Tables 4.2.6.8 and 6.1.1.4'
Ag Ag -0.8971 1.1015 'International Tables Vol C Tables 4.2.6.8 and 6.1.1.4'

loop_
_geom_angle_atom_site_label_1
_geom_angle_atom_site_label_2
_geom_angle_atom_site_label_3
_geom_angle
_geom_angle_site_symmetry_1
_geom_angle_site_symmetry_3
N1 Ag1 N1 180.000(1) 2_865 .
N4 Ag2 N4 180.000(1) . 2_476
C1 N1 C5 117.0(3) . .
C1 N1 Ag1 115.0(2) . .
C5 N1 Ag1 128.0(2) . .
C6 N2 N3 112.2(3) . .
C7 N3 N2 112.8(3) . .
C12 N4 C8 117.6(3) . .
C12 N4 Ag2 122.7(2) . .
C8 N4 Ag2 119.6(2) . .
C7 S1 C6 87.03(16) . .
N1 C1 C2 123.5(3) . .
N1 C1 H1 118.2 . .
C2 C1 H1 118.2 . .
C1 C2 C3 119.2(3) . .
C1 C2 H2 120.4 . .
C3 C2 H2 120.4 . .
C2 C3 C4 118.0(3) . .
C2 C3 C6 119.9(3) . .
C4 C3 C6 122.0(3) . .
C5 C4 C3 118.8(3) . .
C5 C4 H4 120.6 . .
C3 C4 H4 120.6 . .
N1 C5 C4 123.4(3) . .
N1 C5 H5 118.3 . .
C4 C5 H5 118.3 . .
N2 C6 C3 124.8(3) . .
N2 C6 S1 114.0(2) . .
C3 C6 S1 121.2(3) . .
N3 C7 C10 124.1(3) . .
N3 C7 S1 114.0(2) . .
C10 C7 S1 121.9(3) . .
N4 C8 C9 122.9(3) . .
N4 C8 H8 118.5 . .
C9 C8 H8 118.5 . .
C8 C9 C10 119.2(3) . .
C8 C9 H9 120.4 . .
C10 C9 H9 120.4 . .
C9 C10 C11 118.6(3) . .
C9 C10 C7 120.8(3) . .
C11 C10 C7 120.6(3) . .
C12 C11 C10 118.7(3) . .
C12 C11 H11 120.7 . .
C10 C11 H11 120.7 . .
N4 C12 C11 123.0(3) . .
N4 C12 H12 118.5 . .
C11 C12 H12 118.5 . .
O2 S2 O3 116.0(2) . .
O2 S2 O1 113.8(2) . .
O3 S2 O1 113.8(2) . .
O2 S2 C13 104.4(2) . .
O3 S2 C13 103.3(2) . .
O1 S2 C13 103.5(2) . .
F1 C13 F2 106.7(4) . .
F1 C13 F3 108.6(4) . .
F2 C13 F3 107.6(4) . .
F1 C13 S2 111.9(3) . .
F2 C13 S2 110.7(3) . .
F3 C13 S2 111.1(3) . .

loop_
_geom_bond_atom_site_label_1
_geom_bond_atom_site_label_2
_geom_bond_distance
_geom_bond_site_symmetry_2
Ag1 N1 2.162(3) 2_865
Ag1 N1 2.162(3) .
Ag2 N4 2.151(3) .
Ag2 N4 2.151(3) 2_476
N1 C1 1.334(5) .
N1 C5 1.335(4) .
N2 C6 1.303(4) .
N2 N3 1.369(4) .
N3 C7 1.297(4) .
N4 C12 1.340(5) .
N4 C8 1.343(5) .
S1 C7 1.716(3) .
S1 C6 1.718(3) .
C1 C2 1.377(5) .
C1 H1 0.9300 .
C2 C3 1.382(5) .
C2 H2 0.9300 .
C3 C4 1.386(5) .
C3 C6 1.467(4) .
C4 C5 1.385(5) .
C4 H4 0.9300 .
C5 H5 0.9300 .
C7 C10 1.473(4) .
C8 C9 1.372(5) .
C8 H8 0.9300 .
C9 C10 1.382(5) .
C9 H9 0.9300 .
C10 C11 1.386(5) .
C11 C12 1.380(5) .
C11 H11 0.9300 .
C12 H12 0.9300 .
S2 O2 1.420(3) .
S2 O3 1.424(3) .
S2 O1 1.448(3) .
S2 C13 1.833(5) .
C13 F1 1.315(5) .
C13 F2 1.319(5) .
C13 F3 1.327(5) .

loop_
_geom_torsion_atom_site_label_1
_geom_torsion_atom_site_label_2
_geom_torsion_atom_site_label_3
_geom_torsion_atom_site_label_4
_geom_torsion
_geom_torsion_site_symmetry_1
N1 Ag1 N1 C1 -87(100) 2_865
N1 Ag1 N1 C5 93(100) 2_865
C6 N2 N3 C7 0.8(5) .
N4 Ag2 N4 C12 177(100) 2_476
N4 Ag2 N4 C8 1(100) 2_476
C5 N1 C1 C2 0.1(6) .
Ag1 N1 C1 C2 -179.4(3) .
N1 C1 C2 C3 0.1(7) .
C1 C2 C3 C4 -0.3(6) .
C1 C2 C3 C6 -178.8(4) .
C2 C3 C4 C5 0.2(5) .
C6 C3 C4 C5 178.7(3) .
C1 N1 C5 C4 -0.2(6) .
Ag1 N1 C5 C4 179.3(3) .
C3 C4 C5 N1 0.0(6) .
N3 N2 C6 C3 -179.3(3) .
N3 N2 C6 S1 -0.2(4) .
C2 C3 C6 N2 -178.6(4) .
C4 C3 C6 N2 3.0(5) .
C2 C3 C6 S1 2.4(5) .
C4 C3 C6 S1 -176.1(3) .
C7 S1 C6 N2 -0.3(3) .
C7 S1 C6 C3 178.8(3) .
N2 N3 C7 C10 179.5(3) .
N2 N3 C7 S1 -1.0(4) .
C6 S1 C7 N3 0.8(3) .
C6 S1 C7 C10 -179.8(3) .
C12 N4 C8 C9 -0.6(6) .
Ag2 N4 C8 C9 176.0(3) .
N4 C8 C9 C10 -0.1(6) .
C8 C9 C10 C11 1.0(5) .
C8 C9 C10 C7 -178.1(3) .
N3 C7 C10 C9 178.7(3) .
S1 C7 C10 C9 -0.7(5) .
N3 C7 C10 C11 -0.4(5) .
S1 C7 C10 C11 -179.8(3) .
C9 C10 C11 C12 -1.2(5) .
C7 C10 C11 C12 177.9(3) .
C8 N4 C12 C11 0.4(6) .
Ag2 N4 C12 C11 -176.1(3) .
C10 C11 C12 N4 0.5(6) .
O2 S2 C13 F1 75.7(4) .
O3 S2 C13 F1 -46.1(4) .
O1 S2 C13 F1 -165.0(3) .
O2 S2 C13 F2 -165.4(3) .
O3 S2 C13 F2 72.9(4) .
O1 S2 C13 F2 -46.0(4) .
O2 S2 C13 F3 -45.9(4) .
O3 S2 C13 F3 -167.7(4) .
O1 S2 C13 F3 73.4(4) .
